data_1544178
loop_
_publ_author_name
'Satska, Yulia A.'
'Mikhalyova, Elena A.'
'Chernenko, Zhanna V.'
'Kolotilov, Sergey V.'
'Zeller, Matthias'
'Komarov, Igor V.'
'Tymtsunik, Andriy V.'
'Tolmachev, Andrey'
'Gavrilenko, Konstantin S.'
'Addison, Anthony W.'

_publ_section_title
;
 Sorption discrimination between secondary alcohol enantiomers by chiral
 alkyl-dicarboxylate MOFs
;
_journal_issue 96
_journal_name_full 'RSC Advances'
_journal_page_first 93707
_journal_page_last 93714
_journal_paper_doi 10.1039/C6RA09353A
_journal_volume 6
_journal_year 2016
_chemical_absolute_configuration ad
_chemical_formula_moiety 'C30 H30 Co2 N4 O9, C5 H5 N'
_chemical_formula_sum 'C35 H35 Co2 N5 O9'
_chemical_formula_weight 787.54
_chemical_properties_physical Efflorescent
_space_group_crystal_system tetragonal
_space_group_IT_number 92
_space_group_name_Hall 'P 4abw 2nw'
_space_group_name_H-M_alt 'P 41 21 2'
_symmetry_space_group_name_Hall 'P 4abw 2nw'
_symmetry_space_group_name_H-M 'P 41 21 2'
_atom_sites_solution_hydrogens mixed
_atom_sites_solution_primary direct
_atom_sites_solution_secondary difmap
_audit_creation_method SHELXL-2014/7
_audit_update_record
;
2016-02-19 deposited with the CCDC.
2016-09-20 downloaded from the CCDC.
;
_cell_angle_alpha 90
_cell_angle_beta 90
_cell_angle_gamma 90
_cell_formula_units_Z 4
_cell_length_a 10.8480(5)
_cell_length_b 10.8480(5)
_cell_length_c 29.771(3)
_cell_measurement_reflns_used 3234
_cell_measurement_temperature 100(2)
_cell_measurement_theta_max 30.29
_cell_measurement_theta_min 2.66
_cell_volume 3503.4(4)
_computing_cell_refinement 'SAINT V7.53A (Bruker, 2008)'
_computing_data_collection 'Apex2 v2008.2-4 (Bruker, 2008)'
_computing_data_reduction 'SAINT V7.53A (Bruker, 2008)'
_computing_structure_refinement
;  
SHELXL-2014/7 (Sheldrick, 2014), 
SHELXLE Rev758 (H\"ubschle et al., 2011)
;
_computing_structure_solution 'SHELXS-97 (Sheldrick, 2008)'
_diffrn_ambient_temperature 100(2)
_diffrn_measured_fraction_theta_full 0.999
_diffrn_measured_fraction_theta_max 0.981
_diffrn_measurement_device_type 'Bruker AXS SMART APEX CCD diffractometer'
_diffrn_measurement_method '\w scans'
_diffrn_radiation_monochromator graphite
_diffrn_radiation_type MoK\a
_diffrn_radiation_wavelength 0.71073
_diffrn_reflns_av_R_equivalents 0.0412
_diffrn_reflns_av_unetI/netI 0.0448
_diffrn_reflns_Laue_measured_fraction_full 0.999
_diffrn_reflns_Laue_measured_fraction_max 0.981
_diffrn_reflns_limit_h_max 15
_diffrn_reflns_limit_h_min -15
_diffrn_reflns_limit_k_max 6
_diffrn_reflns_limit_k_min -15
_diffrn_reflns_limit_l_max 42
_diffrn_reflns_limit_l_min -42
_diffrn_reflns_number 22289
_diffrn_reflns_point_group_measured_fraction_full 0.999
_diffrn_reflns_point_group_measured_fraction_max 0.964
_diffrn_reflns_theta_full 25.242
_diffrn_reflns_theta_max 31.098
_diffrn_reflns_theta_min 1.998
_diffrn_source 'fine-focus sealed tube'
_exptl_absorpt_coefficient_mu 1.009
_exptl_absorpt_correction_T_max 0.801
_exptl_absorpt_correction_T_min 0.687
_exptl_absorpt_correction_type multi-scan
_exptl_absorpt_process_details 'Apex2 v2008.2-4 (Bruker, 2008)'
_exptl_crystal_colour red
_exptl_crystal_density_diffrn 1.493
_exptl_crystal_description block
_exptl_crystal_F_000 1624
_exptl_crystal_preparation 'Sorption of chiral 2-butanol'
_exptl_crystal_recrystallization_method 'Diffusion of pyridine vapor into solution of reagents'
_exptl_crystal_size_max 0.430
_exptl_crystal_size_mid 0.250
_exptl_crystal_size_min 0.220
_refine_diff_density_max 0.606
_refine_diff_density_min -0.472
_refine_diff_density_rms 0.068
_refine_ls_abs_structure_details
;
 Flack x determined using 1623 quotients [(I+)-(I-)]/[(I+)+(I-)]
 (Parsons, Flack and Wagner, Acta Cryst. B69 (2013) 249-259).
;
_refine_ls_abs_structure_Flack 0.004(8)
_refine_ls_extinction_method none
_refine_ls_goodness_of_fit_ref 1.075
_refine_ls_hydrogen_treatment mixed
_refine_ls_matrix_type full
_refine_ls_number_parameters 249
_refine_ls_number_reflns 5432
_refine_ls_number_restraints 37
_refine_ls_restrained_S_all 1.086
_refine_ls_R_factor_all 0.0529
_refine_ls_R_factor_gt 0.0420
_refine_ls_shift/su_max 0.001
_refine_ls_shift/su_mean 0.000
_refine_ls_structure_factor_coef Fsqd
_refine_ls_weighting_details 'w=1/[\s^2^(Fo^2^)+(0.0353P)^2^+1.4300P] where P=(Fo^2^+2Fc^2^)/3'
_refine_ls_weighting_scheme calc
_refine_ls_wR_factor_gt 0.0880
_refine_ls_wR_factor_ref 0.0945
_reflns_Friedel_coverage 0.676
_reflns_Friedel_fraction_full 1.000
_reflns_Friedel_fraction_max 0.940
_reflns_number_gt 4732
_reflns_number_total 5432
_reflns_threshold_expression 'I > 2\s(I)'
_cod_data_source_file c6ra09353a2.cif
_cod_data_source_block 09mz101_0m
_cod_original_cell_volume 3503.4(5)
_cod_database_code 1544178
_shelx_shelxl_version_number 2014/7
_shelx_space_group_comment
;
The symmetry employed for this shelxl refinement is uniquely defined
by the following loop, which should always be used as a source of
symmetry information in preference to the above space-group names.
They are only intended as comments.
;
_shelx_estimated_absorpt_t_min 0.671
_shelx_estimated_absorpt_t_max 0.809

loop_
_space_group_symop_operation_xyz
'x, y, z'
'-x, -y, z+1/2'
'-y+1/2, x+1/2, z+1/4'
'y+1/2, -x+1/2, z+3/4'
'-x+1/2, y+1/2, -z+1/4'
'x+1/2, -y+1/2, -z+3/4'
'y, x, -z'
'-y, -x, -z+1/2'

loop_
_atom_site_label
_atom_site_type_symbol
_atom_site_fract_x
_atom_site_fract_y
_atom_site_fract_z
_atom_site_U_iso_or_equiv
_atom_site_adp_type
_atom_site_occupancy
_atom_site_site_symmetry_order
_atom_site_calc_flag
_atom_site_refinement_flags_posn
_atom_site_refinement_flags_adp
_atom_site_refinement_flags_occupancy
_atom_site_disorder_assembly
_atom_site_disorder_group
C1 C 0.1302(3) 0.8744(3) 0.57581(9) 0.0215(5) Uani 1 1 d . . . . .
C2 C 0.1445(3) 0.7809(3) 0.61253(10) 0.0236(6) Uani 1 1 d . . . . .
H2 H 0.0755 0.7740 0.6347 0.028 Uiso 1 1 calc R U . . .
C3 C 0.2735(3) 0.7572(3) 0.62999(10) 0.0281(7) Uani 1 1 d . . . . .
H3 H 0.3409 0.8060 0.6155 0.034 Uiso 1 1 calc R U . . .
C4 C 0.2893(3) 0.7310(3) 0.67919(9) 0.0241(6) Uani 1 1 d . . . . .
C5 C 0.2110(4) 0.6651(3) 0.60089(12) 0.0387(10) Uani 1 1 d . . . . .
H5A H 0.1824 0.5878 0.6151 0.046 Uiso 1 1 calc R U . . .
H5B H 0.2412 0.6559 0.5697 0.046 Uiso 1 1 calc R U . . .
C6 C 0.4958(3) 0.9755(4) 0.55299(13) 0.0363(8) Uani 1 1 d . . . . .
H6 H 0.4395 0.9790 0.5774 0.044 Uiso 1 1 calc R U . . .
C7 C 0.6199(4) 0.9586(4) 0.56223(16) 0.0471(10) Uani 1 1 d . . . . .
H7 H 0.6480 0.9512 0.5923 0.056 Uiso 1 1 calc R U . . .
C8 C 0.7011(4) 0.9526(4) 0.52714(17) 0.0488(11) Uani 1 1 d . . . . .
H8 H 0.7867 0.9409 0.5324 0.059 Uiso 1 1 calc R U . . .
C9 C 0.6568(4) 0.9639(4) 0.48436(16) 0.0458(10) Uani 1 1 d . . . . .
H9 H 0.7114 0.9593 0.4595 0.055 Uiso 1 1 calc R U . . .
C10 C 0.5323(4) 0.9821(4) 0.47758(13) 0.0352(8) Uani 1 1 d . . . . .
H10 H 0.5029 0.9912 0.4477 0.042 Uiso 1 1 calc R U . . .
C11 C 0.2986(4) 0.7687(4) 0.45983(14) 0.0433(10) Uani 1 1 d . . . . .
H11 H 0.3336 0.7536 0.4886 0.052 Uiso 1 1 calc R U . . .
C12 C 0.3088(5) 0.6781(4) 0.42715(16) 0.0583(13) Uani 1 1 d . . . . .
H12 H 0.3513 0.6035 0.4333 0.070 Uiso 1 1 calc R U . . .
C13 C 0.2570(6) 0.6978(4) 0.38592(16) 0.0613(14) Uani 1 1 d . . . . .
H13 H 0.2653 0.6384 0.3627 0.074 Uiso 1 1 calc R U . . .
C14 C 0.1925(4) 0.8055(4) 0.37878(13) 0.0458(10) Uani 1 1 d . . . . .
H14 H 0.1521 0.8199 0.3510 0.055 Uiso 1 1 calc R U . . .
C15 C 0.1876(3) 0.8916(3) 0.41255(11) 0.0305(7) Uani 1 1 d . . . . .
H15 H 0.1436 0.9659 0.4073 0.037 Uiso 1 1 calc R U . . .
N3 N 0.4265(10) 0.5097(12) 0.5353(4) 0.097(4) Uani 0.5 1 d G U P A -1
C16 C 0.5275(8) 0.5868(9) 0.5292(3) 0.063(3) Uani 0.5 1 d G U P A -1
H16 H 0.5441 0.6504 0.5503 0.076 Uiso 0.5 1 calc R U P A -1
C17 C 0.6041(8) 0.5707(8) 0.4922(3) 0.065(3) Uani 0.5 1 d G U P A -1
H17 H 0.6732 0.6233 0.4881 0.078 Uiso 0.5 1 calc R U P A -1
C18 C 0.5798(8) 0.4776(7) 0.4614(3) 0.047(2) Uani 0.5 1 d G U P A -1
H18 H 0.6322 0.4667 0.4362 0.056 Uiso 0.5 1 calc R U P A -1
C19 C 0.4788(10) 0.4006(9) 0.4675(4) 0.057(3) Uani 0.5 1 d G U P A -1
H19 H 0.4621 0.3370 0.4465 0.069 Uiso 0.5 1 calc R U P A -1
C20 C 0.4021(11) 0.4167(13) 0.5045(5) 0.059(3) Uani 0.5 1 d G U P A -1
H20 H 0.3331 0.3640 0.5087 0.071 Uiso 0.5 1 calc R U P A -1
Co1 Co 0.25731(3) 1.02181(4) 0.50254(2) 0.02055(10) Uani 1 1 d . . . . .
N1 N 0.4518(2) 0.9872(3) 0.51130(9) 0.0279(6) Uani 1 1 d . . . . .
N2 N 0.2421(3) 0.8757(2) 0.45272(9) 0.0263(6) Uani 1 1 d . . . . .
O1 O 0.06171(18) 1.06171(18) 0.5000 0.0205(6) Uani 1 2 d DS T P . .
H1 H 0.039(3) 1.023(3) 0.5227(9) 0.031 Uiso 1 1 d D U . . .
O2 O 0.2231(2) 0.8914(2) 0.55110(7) 0.0272(5) Uani 1 1 d . . . . .
O3 O 0.0280(2) 0.9263(2) 0.57169(7) 0.0261(5) Uani 1 1 d . . . . .
O4 O 0.2235(2) 0.6493(2) 0.69625(8) 0.0282(5) Uani 1 1 d . . . . .
O5 O 0.3692(2) 0.7953(2) 0.69897(8) 0.0296(5) Uani 1 1 d . . . . .

loop_
_atom_site_aniso_label
_atom_site_aniso_U_11
_atom_site_aniso_U_22
_atom_site_aniso_U_33
_atom_site_aniso_U_23
_atom_site_aniso_U_13
_atom_site_aniso_U_12
C1 0.0246(16) 0.0228(16) 0.0171(12) 0.0019(11) -0.0027(11) -0.0024(11)
C2 0.0246(15) 0.0273(16) 0.0187(13) 0.0043(11) -0.0025(11) -0.0008(12)
C3 0.0244(17) 0.0383(18) 0.0215(13) 0.0068(13) 0.0024(11) 0.0045(15)
C4 0.0206(14) 0.0328(18) 0.0189(12) 0.0070(12) -0.0001(10) 0.0038(12)
C5 0.064(3) 0.0295(18) 0.0232(16) 0.0011(14) -0.0059(17) 0.0077(18)
C6 0.0234(17) 0.050(2) 0.0352(18) -0.0019(17) -0.0032(13) 0.0028(17)
C7 0.033(2) 0.051(3) 0.057(3) -0.004(2) -0.0131(19) 0.0036(19)
C8 0.0234(18) 0.039(2) 0.084(3) -0.003(2) 0.002(2) -0.0003(16)
C9 0.031(2) 0.039(2) 0.068(3) 0.005(2) 0.0220(19) 0.0001(17)
C10 0.0345(18) 0.0343(18) 0.0369(18) 0.0062(15) 0.0134(16) 0.0025(17)
C11 0.061(3) 0.031(2) 0.038(2) 0.0018(16) -0.0092(18) 0.0083(19)
C12 0.087(4) 0.028(2) 0.060(3) -0.008(2) -0.013(3) 0.016(2)
C13 0.097(4) 0.040(2) 0.047(2) -0.0172(19) -0.002(3) 0.005(3)
C14 0.065(3) 0.040(2) 0.0328(19) -0.0066(17) -0.0051(19) 0.0046(19)
C15 0.0354(19) 0.0303(18) 0.0259(15) 0.0003(13) -0.0004(13) 0.0039(15)
N3 0.110(8) 0.087(8) 0.093(7) 0.001(7) -0.008(7) 0.015(7)
C16 0.079(8) 0.053(6) 0.058(6) -0.002(5) 0.011(6) -0.009(6)
C17 0.076(7) 0.053(5) 0.066(8) -0.008(5) -0.016(6) -0.012(5)
C18 0.050(5) 0.040(5) 0.050(5) 0.004(4) -0.008(4) -0.012(5)
C19 0.036(5) 0.070(6) 0.066(6) 0.025(5) -0.004(5) 0.000(5)
C20 0.054(6) 0.069(7) 0.054(6) 0.011(6) 0.011(5) 0.009(4)
Co1 0.02302(19) 0.02354(19) 0.01508(16) 0.00138(14) 0.00124(15) -0.00017(16)
N1 0.0239(13) 0.0294(14) 0.0303(14) 0.0004(11) 0.0061(10) -0.0005(12)
N2 0.0321(15) 0.0235(13) 0.0234(12) 0.0009(10) 0.0016(12) 0.0007(12)
O1 0.0226(9) 0.0226(9) 0.0163(13) 0.0029(9) -0.0029(9) -0.0024(11)
O2 0.0236(12) 0.0376(13) 0.0203(10) 0.0096(9) 0.0018(9) 0.0031(10)
O3 0.0222(10) 0.0308(12) 0.0253(11) 0.0077(9) 0.0001(9) 0.0025(10)
O4 0.0250(12) 0.0369(13) 0.0225(10) 0.0093(9) -0.0025(9) -0.0051(10)
O5 0.0255(12) 0.0375(14) 0.0258(11) 0.0100(10) -0.0052(9) -0.0034(10)

loop_
_atom_type_symbol
_atom_type_description
_atom_type_scat_dispersion_real
_atom_type_scat_dispersion_imag
_atom_type_scat_source
C C 0.0033 0.0016 'International Tables Vol C Tables 4.2.6.8 and 6.1.1.4'
H H 0.0000 0.0000 'International Tables Vol C Tables 4.2.6.8 and 6.1.1.4'
N N 0.0061 0.0033 'International Tables Vol C Tables 4.2.6.8 and 6.1.1.4'
O O 0.0106 0.0060 'International Tables Vol C Tables 4.2.6.8 and 6.1.1.4'
Co Co 0.3494 0.9721 'International Tables Vol C Tables 4.2.6.8 and 6.1.1.4'

loop_
_geom_angle_atom_site_label_1
_geom_angle_atom_site_label_2
_geom_angle_atom_site_label_3
_geom_angle
_geom_angle_site_symmetry_1
_geom_angle_site_symmetry_3
O3 C1 O2 125.9(3) . .
O3 C1 C2 117.9(3) . .
O2 C1 C2 116.2(3) . .
C5 C2 C1 116.8(3) . .
C5 C2 C3 59.3(2) . .
C1 C2 C3 117.4(3) . .
C5 C2 H2 116.9 . .
C1 C2 H2 116.9 . .
C3 C2 H2 116.9 . .
C5 C3 C4 119.5(3) . .
C5 C3 C2 59.5(2) . .
C4 C3 C2 118.1(3) . .
C5 C3 H3 116.0 . .
C4 C3 H3 116.0 . .
C2 C3 H3 116.0 . .
O4 C4 O5 126.7(3) . .
O4 C4 C3 117.9(3) . .
O5 C4 C3 115.4(3) . .
C3 C5 C2 61.2(2) . .
C3 C5 H5A 117.6 . .
C2 C5 H5A 117.6 . .
C3 C5 H5B 117.6 . .
C2 C5 H5B 117.6 . .
H5A C5 H5B 114.8 . .
N1 C6 C7 123.0(4) . .
N1 C6 H6 118.5 . .
C7 C6 H6 118.5 . .
C8 C7 C6 118.7(4) . .
C8 C7 H7 120.7 . .
C6 C7 H7 120.7 . .
C9 C8 C7 118.7(4) . .
C9 C8 H8 120.6 . .
C7 C8 H8 120.6 . .
C8 C9 C10 119.6(4) . .
C8 C9 H9 120.2 . .
C10 C9 H9 120.2 . .
N1 C10 C9 122.5(4) . .
N1 C10 H10 118.7 . .
C9 C10 H10 118.7 . .
N2 C11 C12 122.9(4) . .
N2 C11 H11 118.5 . .
C12 C11 H11 118.5 . .
C13 C12 C11 119.1(4) . .
C13 C12 H12 120.4 . .
C11 C12 H12 120.4 . .
C12 C13 C14 118.6(4) . .
C12 C13 H13 120.7 . .
C14 C13 H13 120.7 . .
C15 C14 C13 118.9(4) . .
C15 C14 H14 120.5 . .
C13 C14 H14 120.5 . .
N2 C15 C14 123.1(3) . .
N2 C15 H15 118.5 . .
C14 C15 H15 118.5 . .
C16 N3 C20 120.0 . .
N3 C16 C17 120.0 . .
N3 C16 H16 120.0 . .
C17 C16 H16 120.0 . .
C18 C17 C16 120.0 . .
C18 C17 H17 120.0 . .
C16 C17 H17 120.0 . .
C19 C18 C17 120.0 . .
C19 C18 H18 120.0 . .
C17 C18 H18 120.0 . .
C18 C19 C20 120.0 . .
C18 C19 H19 120.0 . .
C20 C19 H19 120.0 . .
C19 C20 N3 120.0 . .
C19 C20 H20 120.0 . .
N3 C20 H20 120.0 . .
O5 Co1 O2 172.20(10) 4_464 .
O5 Co1 O4 99.77(9) 4_464 5_556
O2 Co1 O4 87.70(10) . 5_556
O5 Co1 N1 89.86(11) 4_464 .
O2 Co1 N1 88.40(10) . .
O4 Co1 N1 85.91(10) 5_556 .
O5 Co1 O1 93.17(8) 4_464 .
O2 Co1 O1 89.14(8) . .
O4 Co1 O1 89.47(8) 5_556 .
N1 Co1 O1 174.85(8) . .
O5 Co1 N2 84.50(10) 4_464 .
O2 Co1 N2 87.95(9) . .
O4 Co1 N2 175.09(10) 5_556 .
N1 Co1 N2 91.71(11) . .
O1 Co1 N2 92.72(10) . .
C10 N1 C6 117.5(3) . .
C10 N1 Co1 123.9(2) . .
C6 N1 Co1 118.5(2) . .
C11 N2 C15 117.2(3) . .
C11 N2 Co1 119.5(2) . .
C15 N2 Co1 123.0(2) . .
Co1 O1 Co1 113.10(13) . 7_466
Co1 O1 H1 99(3) . .
Co1 O1 H1 118(3) 7_466 .
C1 O2 Co1 130.9(2) . .
C4 O4 Co1 135.9(2) . 5_546
C4 O5 Co1 131.0(2) . 3_655

loop_
_geom_bond_atom_site_label_1
_geom_bond_atom_site_label_2
_geom_bond_distance
_geom_bond_site_symmetry_2
C1 O3 1.249(4) .
C1 O2 1.261(4) .
C1 C2 1.499(4) .
C2 C5 1.489(5) .
C2 C3 1.515(4) .
C2 H2 1.0000 .
C3 C5 1.486(5) .
C3 C4 1.502(4) .
C3 H3 1.0000 .
C4 O4 1.246(4) .
C4 O5 1.260(4) .
C5 H5A 0.9900 .
C5 H5B 0.9900 .
C6 N1 1.336(4) .
C6 C7 1.387(5) .
C6 H6 0.9500 .
C7 C8 1.368(6) .
C7 H7 0.9500 .
C8 C9 1.367(6) .
C8 H8 0.9500 .
C9 C10 1.380(6) .
C9 H9 0.9500 .
C10 N1 1.332(4) .
C10 H10 0.9500 .
C11 N2 1.330(5) .
C11 C12 1.387(6) .
C11 H11 0.9500 .
C12 C13 1.367(7) .
C12 H12 0.9500 .
C13 C14 1.378(6) .
C13 H13 0.9500 .
C14 C15 1.374(5) .
C14 H14 0.9500 .
C15 N2 1.345(4) .
C15 H15 0.9500 .
N3 C16 1.3900 .
N3 C20 1.3900 .
C16 C17 1.3900 .
C16 H16 0.9500 .
C17 C18 1.3900 .
C17 H17 0.9500 .
C18 C19 1.3900 .
C18 H18 0.9500 .
C19 C20 1.3900 .
C19 H19 0.9500 .
C20 H20 0.9500 .
Co1 O5 2.027(2) 4_464
Co1 O2 2.057(2) .
Co1 O4 2.069(2) 5_556
Co1 N1 2.159(3) .
Co1 O1 2.1668(16) .
Co1 N2 2.177(3) .
O1 Co1 2.1668(16) 7_466
O1 H1 0.83(2) .
O4 Co1 2.069(2) 5_546
O5 Co1 2.027(2) 3_655

loop_
_geom_hbond_atom_site_label_D
_geom_hbond_atom_site_label_H
_geom_hbond_atom_site_label_A
_geom_hbond_distance_DH
_geom_hbond_distance_HA
_geom_hbond_distance_DA
_geom_hbond_angle_DHA
O1 H1 O3 0.83(2) 1.80(2) 2.617(3) 167(4)

loop_
_geom_torsion_atom_site_label_1
_geom_torsion_atom_site_label_2
_geom_torsion_atom_site_label_3
_geom_torsion_atom_site_label_4
_geom_torsion
_geom_torsion_site_symmetry_4
O3 C1 C2 C5 136.9(3) .
O2 C1 C2 C5 -41.6(4) .
O3 C1 C2 C3 -155.6(3) .
O2 C1 C2 C3 25.9(4) .
C1 C2 C3 C5 -106.4(3) .
C5 C2 C3 C4 -109.5(4) .
C1 C2 C3 C4 144.1(3) .
C5 C3 C4 O4 -17.8(4) .
C2 C3 C4 O4 51.1(4) .
C5 C3 C4 O5 162.1(3) .
C2 C3 C4 O5 -129.0(3) .
C4 C3 C5 C2 107.2(3) .
C1 C2 C5 C3 107.4(3) .
N1 C6 C7 C8 -0.5(7) .
C6 C7 C8 C9 0.1(7) .
C7 C8 C9 C10 0.6(6) .
C8 C9 C10 N1 -1.1(6) .
N2 C11 C12 C13 -1.2(8) .
C11 C12 C13 C14 -2.3(8) .
C12 C13 C14 C15 3.1(8) .
C13 C14 C15 N2 -0.6(7) .
C20 N3 C16 C17 0.0 .
N3 C16 C17 C18 0.0 .
C16 C17 C18 C19 0.0 .
C17 C18 C19 C20 0.0 .
C18 C19 C20 N3 0.0 .
C16 N3 C20 C19 0.0 .
C9 C10 N1 C6 0.7(6) .
C9 C10 N1 Co1 177.8(3) .
C7 C6 N1 C10 0.0(6) .
C7 C6 N1 Co1 -177.1(3) .
C12 C11 N2 C15 3.6(6) .
C12 C11 N2 Co1 -170.2(4) .
C14 C15 N2 C11 -2.7(6) .
C14 C15 N2 Co1 170.8(3) .
O3 C1 O2 Co1 10.4(5) .
C2 C1 O2 Co1 -171.2(2) .
O5 C4 O4 Co1 -32.0(5) 5_546
C3 C4 O4 Co1 147.9(2) 5_546
O4 C4 O5 Co1 29.9(5) 3_655
C3 C4 O5 Co1 -150.0(2) 3_655
